data_4077436
loop_
_publ_author_name
'Lee, Kwangyeol'
'Choi, Zel-Ho'
'Cho, Youn-Jaung'
'Song, Hyunjoon'
'Park, Joon T.'

_publ_section_title
;
 Reversible Interconversion between \m,\h2:\h2- and \m3,\h2:\h2:\h2-C60on
 a Carbido Pentaosmium Cluster Framework
;
_journal_issue 26
_journal_name_full Organometallics
_journal_page_first 5564
_journal_paper_doi 10.1021/om010695s
_journal_volume 20
_journal_year 2001
_chemical_formula_sum 'C98 H22 N O11 Os5 P'
_chemical_formula_weight 2371.14
_chemical_name_systematic
; 
 ? 
;
_space_group_IT_number 43
_symmetry_space_group_name_Hall 'F 2 -2d'
_symmetry_space_group_name_H-M 'F d d 2'
_atom_sites_solution_hydrogens geom
_atom_sites_solution_primary direct
_atom_sites_solution_secondary difmap
_audit_creation_method SHELXL
_cell_angle_alpha 90.00
_cell_angle_beta 90.00
_cell_angle_gamma 90.00
_cell_formula_units_Z 16
_cell_length_a 48.766(10)
_cell_length_b 55.356(11)
_cell_length_c 10.054(2)
_cell_measurement_temperature 293(2)
_cell_volume 27141(9)
_computing_structure_refinement 'SHELXL-93 (Sheldrick, 1993)'
_computing_structure_solution 'SHELXS-86 (Sheldrick, 1990)'
_diffrn_ambient_temperature 293(2)
_diffrn_radiation_monochromator graphite
_diffrn_radiation_source 'fine-focus sealed tube'
_diffrn_radiation_type MoK\a
_diffrn_radiation_wavelength 0.71073
_diffrn_reflns_av_R_equivalents 0.1185
_diffrn_reflns_av_sigmaI/netI 0.0677
_diffrn_reflns_limit_h_max 54
_diffrn_reflns_limit_h_min -54
_diffrn_reflns_limit_k_max 61
_diffrn_reflns_limit_k_min -61
_diffrn_reflns_limit_l_max 11
_diffrn_reflns_limit_l_min -10
_diffrn_reflns_number 69452
_diffrn_reflns_theta_max 23.36
_diffrn_reflns_theta_min 1.11
_exptl_absorpt_coefficient_mu 9.428
_exptl_crystal_density_diffrn 2.321
_exptl_crystal_F_000 17600
_refine_diff_density_max 3.272
_refine_diff_density_min -0.875
_refine_diff_density_rms 0.289
_refine_ls_abs_structure_details 'Flack H D (1983), Acta Cryst. A39, 876-881'
_refine_ls_abs_structure_Flack 0.00
_refine_ls_extinction_coef 0.000000(3)
_refine_ls_extinction_expression Fc^*^=kFc[1+0.001xFc^2^\l^3^/sin(2\q)]^-1/4^
_refine_ls_extinction_method SHELXL
_refine_ls_goodness_of_fit_all 1.176
_refine_ls_goodness_of_fit_obs 1.219
_refine_ls_matrix_type full
_refine_ls_number_parameters 985
_refine_ls_number_reflns 9757
_refine_ls_number_restraints 256
_refine_ls_restrained_S_all 1.159
_refine_ls_restrained_S_obs 1.197
_refine_ls_R_factor_all 0.0943
_refine_ls_R_factor_obs 0.0738
_refine_ls_shift/esd_max -10.219
_refine_ls_shift/esd_mean 0.012
_refine_ls_structure_factor_coef Fsqd
_refine_ls_weighting_details 'w=1/[\s^2^(Fo^2^)+(0.1128P)^2^+0.0000P] where P=(Fo^2^+2Fc^2^)/3'
_refine_ls_weighting_scheme calc
_refine_ls_wR_factor_all 0.1913
_refine_ls_wR_factor_obs 0.1760
_reflns_number_observed 7846
_reflns_number_total 9757
_reflns_observed_criterion >2sigma(I)
_cod_data_source_file om010695s.cif
_cod_data_source_block mop_(compound_3)
_cod_depositor_comments
;
The following automatic conversions were performed:

'_refine_ls_weighting_scheme' value 'calc
w=1/[\s^2^(Fo^2^)+(0.1128P)^2^+0.0000P] where P=(Fo^2^+2Fc^2^)/3' was
changed to 'calc'. New tag '_refine_ls_weighting_details' was
created. The value of the new tag was set to
'w=1/[\s^2^(Fo^2^)+(0.1128P)^2^+0.0000P] where P=(Fo^2^+2Fc^2^)/3'.

Automatic conversion script
Id: cif_fix_values 3143 2015-03-26 13:38:13Z robertas 
;
_cod_original_cell_volume 27140.2(94)
_cod_database_code 4077436

loop_
_symmetry_equiv_pos_as_xyz
'x, y, z'
'-x, -y, z'
'x+1/4, -y+1/4, z+1/4'
'-x+1/4, y+1/4, z+1/4'
'x, y+1/2, z+1/2'
'-x, -y+1/2, z+1/2'
'x+1/4, -y+3/4, z+3/4'
'-x+1/4, y+3/4, z+3/4'
'x+1/2, y, z+1/2'
'-x+1/2, -y, z+1/2'
'x+3/4, -y+1/4, z+3/4'
'-x+3/4, y+1/4, z+3/4'
'x+1/2, y+1/2, z'
'-x+1/2, -y+1/2, z'
'x+3/4, -y+3/4, z+1/4'
'-x+3/4, y+3/4, z+1/4'

loop_
_atom_site_aniso_label
_atom_site_aniso_U_11
_atom_site_aniso_U_22
_atom_site_aniso_U_33
_atom_site_aniso_U_23
_atom_site_aniso_U_13
_atom_site_aniso_U_12
Os1 0.0525(6) 0.0803(8) 0.0401(7) 0.0012(6) 0.0016(5) 0.0108(5)
Os2 0.0338(5) 0.0762(7) 0.0345(6) -0.0017(5) 0.0047(4) 0.0008(5)
Os3 0.0417(5) 0.0901(8) 0.0301(6) -0.0025(6) 0.0026(5) 0.0069(5)
Os4 0.0660(8) 0.0866(9) 0.0499(8) -0.0133(6) 0.0052(6) 0.0045(6)
Os5 0.0511(6) 0.0776(8) 0.0383(6) -0.0005(6) 0.0004(5) -0.0034(6)
C1A 0.100(29) 0.114(30) 0.080(27) 0.024(25) -0.030(25) -0.039(24)
O1A 0.076(17) 0.162(26) 0.180(32) -0.006(24) 0.005(20) 0.106(19)
C1B 0.108(12) 0.108(12) 0.108(12) 0.0000(10) 0.0000(10) 0.0000(10)
O1B 0.050 0.241(34) 0.106(22) 0.083(25) 0.001(14) -0.039(16)
C2A 0.028(14) 0.114(26) 0.043(17) -0.028(17) 0.013(12) -0.021(16)
O2A 0.046(11) 0.079(14) 0.098(17) 0.006(13) -0.028(12) 0.021(11)
C2B 0.084(21) 0.082(22) 0.032(18) -0.007(15) -0.003(16) 0.018(17)
O2B 0.131(22) 0.203(29) 0.041(15) -0.038(16) 0.054(16) -0.074(21)
C3A 0.075(9) 0.075(9) 0.075(9) 0.0000(10) 0.0000(10) 0.0000(10)
O3A 0.152(25) 0.116(20) 0.089(21) 0.014(16) 0.060(19) 0.053(18)
C3B 0.054(7) 0.055(7) 0.054(7) 0.0001(10) 0.0000(10) 0.0001(10)
O3B 0.054(12) 0.131(20) 0.114(20) 0.071(17) -0.038(13) -0.021(12)
C4A 0.050 0.0511(15) 0.0509(15) 0.0001(10) 0.0001(10) 0.0000(10)
O4A 0.050 0.178(27) 0.141(26) -0.026(21) 0.032(15) 0.032(15)
C4B 0.101(11) 0.101(11) 0.101(11) -0.0001(10) 0.0000(10) 0.0001(10)
O4B 0.126(27) 0.499(81) 0.098(27) -0.135(41) 0.031(23) -0.087(39)
C4C 0.148(17) 0.148(17) 0.148(17) -0.0001(10) 0.0000(10) 0.0000(10)
O4C 0.176(32) 0.080(19) 0.183(38) 0.028(21) 0.020(28) 0.008(19)
C5A 0.066(22) 0.136(35) 0.089(31) 0.000(27) -0.022(21) 0.015(22)
O5A 0.170(28) 0.112(22) 0.090(21) -0.009(18) -0.039(21) -0.046(19)
C5B 0.050(18) 0.105(27) 0.073(26) 0.000(21) -0.003(17) -0.018(17)
O5B 0.094(17) 0.125(20) 0.044(14) 0.033(14) -0.013(12) 0.006(14)
C1 0.040(5) 0.040(6) 0.040(6) 0.0000(10) 0.0001(10) 0.0002(10)
C2 0.043(15) 0.108(23) 0.020(14) -0.005(14) 0.001(11) 0.015(15)
C3 0.050 0.150(31) 0.021(14) -0.015(17) -0.002(12) -0.028(19)
C4 0.056(7) 0.056(7) 0.056(7) 0.0000(10) -0.0001(10) 0.0001(10)
C5 0.040(6) 0.040(6) 0.040(6) -0.0002(10) -0.0002(10) -0.0002(10)
C6 0.056(15) 0.068(17) 0.011(12) -0.004(11) 0.009(11) -0.037(13)
C7 0.041(14) 0.077(19) 0.042(16) -0.006(14) 0.006(12) -0.008(13)
C8 0.070(8) 0.070(8) 0.070(8) 0.0000(10) 0.0001(10) 0.0000(10)
C9 0.049(15) 0.100(21) 0.035(16) -0.016(16) -0.011(14) 0.030(14)
C10 0.072(8) 0.072(8) 0.072(8) 0.0000(10) -0.0001(10) 0.0001(10)
C11 0.073(8) 0.073(8) 0.072(8) 0.0001(10) 0.0000(10) -0.0001(10)
C12 0.053(14) 0.084(19) 0.019(13) 0.029(13) 0.003(12) 0.002(13)
C13 0.061(7) 0.061(7) 0.061(7) 0.0001(10) 0.0001(10) 0.0000(10)
C14 0.040(14) 0.068(19) 0.072(22) -0.020(16) 0.017(14) 0.018(13)
C15 0.025(12) 0.089(22) 0.043(16) -0.011(16) -0.014(12) -0.001(12)
C16 0.031(14) 0.053(18) 0.153(36) -0.057(22) -0.025(18) 0.034(13)
C17 0.030(11) 0.063(16) 0.044(15) -0.017(13) -0.019(11) 0.031(11)
C18 0.047(6) 0.048(6) 0.047(6) 0.0001(10) -0.0002(10) 0.0001(10)
C19 0.043(15) 0.125(25) 0.019(13) 0.012(14) -0.021(11) -0.033(16)
C20 0.074(8) 0.074(8) 0.074(8) 0.0000(10) -0.0001(10) -0.0001(10)
C21 0.063(7) 0.063(7) 0.063(7) -0.0001(10) 0.0000(10) 0.0001(10)
C22 0.052(18) 0.195(42) 0.037(19) 0.010(22) 0.032(16) -0.018(21)
C23 0.024(13) 0.143(30) 0.043(17) -0.005(18) 0.008(13) 0.004(15)
C24 0.083(10) 0.084(10) 0.083(10) 0.0000(10) 0.0001(10) 0.0000(10)
C25 0.036(15) 0.146(31) 0.050(19) -0.017(19) -0.009(13) 0.017(17)
C26 0.069(8) 0.069(8) 0.069(8) 0.0000(10) 0.0000(10) 0.0000(10)
C27 0.071(8) 0.072(8) 0.072(8) 0.0001(10) -0.0002(10) 0.0001(10)
C28 0.074(9) 0.074(9) 0.074(9) 0.0001(10) -0.0001(10) -0.0001(10)
C29 0.054(7) 0.054(7) 0.054(7) 0.0001(10) -0.0002(10) 0.0001(10)
C30 0.061(7) 0.061(7) 0.060(7) 0.0000(10) 0.0002(10) -0.0001(10)
C31 0.054(7) 0.055(7) 0.054(7) -0.0001(10) 0.0001(10) 0.0000(10)
C32 0.046(6) 0.046(6) 0.046(6) -0.0001(10) 0.0001(10) 0.0001(10)
C33 0.066(8) 0.066(8) 0.066(8) -0.0001(10) 0.0000(10) 0.0000(10)
C34 0.026(14) 0.113(28) 0.080(23) -0.014(22) 0.005(15) 0.013(16)
C35 0.056(18) 0.058(18) 0.126(34) 0.023(21) -0.028(22) 0.017(14)
C36 0.056(7) 0.056(7) 0.056(7) 0.0000(10) -0.0001(10) 0.0001(10)
C37 0.077(9) 0.077(9) 0.077(9) 0.0001(10) -0.0001(10) -0.0001(10)
C38 0.080(9) 0.080(9) 0.080(9) 0.0002(10) 0.0000(10) 0.0000(10)
C39 0.071(8) 0.071(8) 0.071(8) 0.0000(10) 0.0001(10) 0.0000(10)
C40 0.085(10) 0.085(10) 0.085(10) 0.0000(10) 0.0001(10) -0.0002(10)
C41 0.050 0.156(37) 0.058(21) 0.015(22) 0.023(15) -0.053(20)
C42 0.050 0.0509(15) 0.0508(15) -0.0001(10) 0.0001(10) -0.0001(10)
C43 0.075(9) 0.075(9) 0.075(9) 0.0000(10) 0.0001(10) -0.0001(10)
C44 0.050 0.201(46) 0.051(22) -0.022(27) 0.007(16) -0.007(25)
C45 0.083(9) 0.083(9) 0.083(9) 0.0001(10) -0.0002(10) 0.0000(10)
C46 0.083(9) 0.084(9) 0.083(9) 0.0000(10) -0.0001(10) -0.0001(10)
C47 0.078(9) 0.078(9) 0.078(9) 0.0001(10) 0.0001(10) -0.0001(10)
C48 0.071(9) 0.071(9) 0.071(9) 0.0000(10) 0.0001(10) -0.0001(10)
C49 0.059(7) 0.059(7) 0.059(7) -0.0001(10) 0.0000(10) 0.0001(10)
C50 0.100(25) 0.059(19) 0.075(24) -0.015(17) 0.033(20) -0.014(17)
C51 0.078(23) 0.087(23) 0.056(20) -0.011(17) -0.032(17) -0.037(18)
C52 0.093(27) 0.087(25) 0.143(44) -0.003(26) -0.042(29) -0.051(21)
C53 0.070(22) 0.083(24) 0.070(24) 0.013(18) 0.022(18) -0.014(17)
C54 0.060(19) 0.102(26) 0.069(24) 0.037(19) -0.003(16) -0.035(18)
C55 0.071(23) 0.128(31) 0.071(25) 0.026(22) -0.030(20) -0.035(23)
C56 0.071(21) 0.116(27) 0.027(16) -0.021(17) -0.010(14) -0.052(20)
C57 0.030(15) 0.136(33) 0.074(28) -0.044(24) -0.023(15) -0.014(17)
C58 0.049(21) 0.212(48) 0.057(22) -0.036(26) -0.014(17) -0.055(27)
C59 0.034(15) 0.130(28) 0.030(15) -0.011(17) -0.004(12) -0.038(17)
C60 0.071(24) 0.086(25) 0.106(33) 0.007(22) -0.006(22) -0.021(20)
P 0.045(4) 0.064(5) 0.050(4) 0.012(4) 0.000(3) -0.006(3)
C101 0.062(18) 0.063(19) 0.066(21) 0.005(16) -0.007(15) -0.028(15)
C102 0.060(19) 0.131(31) 0.097(29) 0.007(27) -0.022(21) -0.039(20)
C103 0.059(23) 0.299(73) 0.095(35) 0.060(43) -0.044(24) -0.031(33)
C104 0.061(21) 0.189(45) 0.046(22) 0.001(25) -0.024(17) -0.020(25)
C105 0.173(42) 0.066(22) 0.075(26) 0.030(21) 0.015(27) 0.030(26)
C106 0.049(16) 0.091(23) 0.084(24) 0.039(21) -0.018(17) 0.001(15)
C201 0.047(15) 0.069(20) 0.042(16) 0.000(13) 0.012(12) -0.002(13)
C202 0.046(16) 0.047(17) 0.089(24) -0.011(15) 0.005(14) -0.005(12)
C203 0.066(20) 0.110(26) 0.062(22) -0.044(20) 0.029(16) -0.048(18)
C204 0.074(25) 0.178(45) 0.080(31) -0.009(30) 0.012(20) 0.057(28)
C205 0.129(34) 0.238(55) 0.016(16) -0.018(24) -0.012(18) 0.109(37)
C206 0.096(11) 0.096(11) 0.096(11) 0.0000(10) 0.0000(10) 0.0001(10)
C301 0.052(16) 0.107(25) 0.041(17) 0.014(18) 0.007(14) -0.022(16)
C302 0.054(16) 0.063(19) 0.080(23) -0.020(18) -0.008(17) -0.018(14)
C303 0.079(24) 0.092(25) 0.092(27) 0.027(21) -0.038(20) -0.039(20)
C304 0.061(23) 0.178(44) 0.098(32) 0.031(30) -0.011(22) -0.012(24)
C305 0.121(14) 0.121(14) 0.121(14) 0.0000(10) 0.0001(10) 0.0000(10)
C306 0.059(20) 0.120(31) 0.143(40) 0.051(28) 0.038(23) -0.027(20)
C 0.059(7) 0.059(7) 0.059(7) 0.0000(10) -0.0001(10) 0.0002(10)
N 0.070(7) 0.070(7) 0.070(7) -0.0001(10) -0.0001(10) 0.0000(10)
C401 0.045(19) 0.237(53) 0.037(19) 0.001(26) 0.002(15) 0.013(27)
C402 0.099(30) 0.171(41) 0.054(24) 0.025(26) -0.027(22) 0.044(29)
C403 0.063(28) 0.356(91) 0.129(47) 0.110(55) 0.024(31) 0.054(42)
C404 0.033(22) 0.474(121) 0.107(43) 0.120(61) 0.033(24) 0.042(43)
C405 0.081(30) 0.204(52) 0.118(41) 0.078(39) -0.028(28) -0.082(34)
C406 0.083(30) 0.151(42) 0.161(53) 0.024(36) -0.049(33) -0.011(28)
C407 0.080(23) 0.113(29) 0.109(32) 0.058(27) -0.006(23) 0.002(19)

loop_
_atom_site_label
_atom_site_type_symbol
_atom_site_fract_x
_atom_site_fract_y
_atom_site_fract_z
_atom_site_U_iso_or_equiv
_atom_site_thermal_displace_type
_atom_site_occupancy
_atom_site_calc_flag
_atom_site_refinement_flags
Os1 Os 0.35521(2) 0.15956(2) 0.17661(11) 0.0576(3) Uani 1 d .
Os2 Os 0.31264(2) 0.19568(2) 0.16698(10) 0.0482(3) Uani 1 d .
Os3 Os 0.34766(2) 0.18593(2) -0.05744(10) 0.0539(3) Uani 1 d .
Os4 Os 0.32807(3) 0.13720(2) -0.04305(12) 0.0675(4) Uani 1 d D
Os5 Os 0.27540(2) 0.15894(2) 0.05258(11) 0.0557(3) Uani 1 d D
C100 C 0.3190(5) 0.1671(5) 0.0610(30) 0.050 Uiso 1 d .
C1A C 0.3869(8) 0.1373(7) 0.1674(43) 0.098(13) Uani 1 d .
O1A O 0.4044(5) 0.1254(6) 0.1553(40) 0.139(14) Uani 1 d .
C1B C 0.3442(9) 0.1441(8) 0.3373(50) 0.108(12) Uani 1 d U
O1B O 0.3395(4) 0.1363(6) 0.4425(31) 0.132(13) Uani 1 d .
C2A C 0.2896(5) 0.2195(6) 0.0933(28) 0.062(9) Uani 1 d .
O2A O 0.2759(4) 0.2350(4) 0.0529(25) 0.074(6) Uani 1 d .
C2B C 0.2998(7) 0.1938(6) 0.3444(30) 0.066(8) Uani 1 d .
O2B O 0.2917(6) 0.1894(6) 0.4452(26) 0.125(11) Uani 1 d .
C3A C 0.3724(7) 0.1769(6) -0.1911(38) 0.075(9) Uani 1 d U
O3A O 0.3872(6) 0.1703(5) -0.2755(28) 0.119(11) Uani 1 d .
C3B C 0.3285(6) 0.2042(5) -0.1838(30) 0.055(7) Uani 1 d U
O3B O 0.3190(4) 0.2173(5) -0.2629(26) 0.100(9) Uani 1 d .
C4A C 0.3613(3) 0.1239(4) -0.1103(26) 0.0506(8) Uani 1 d DU
O4A O 0.3818(3) 0.1176(6) -0.1404(33) 0.123(11) Uani 1 d D
C4B C 0.3126(9) 0.1339(7) -0.2127(49) 0.101(11) Uani 1 d U
O4B O 0.3007(8) 0.1337(11) -0.3214(39) 0.241(28) Uani 1 d .
C4C C 0.3166(12) 0.1067(5) 0.0266(58) 0.148(17) Uani 1 d DU
O4C O 0.3119(7) 0.0890(4) 0.0725(38) 0.146(14) Uani 1 d D
C5A C 0.2589(7) 0.1327(5) -0.0409(38) 0.097(12) Uani 1 d D
O5A O 0.2511(7) 0.1161(4) -0.0895(29) 0.124(11) Uani 1 d D
C5B C 0.2715(6) 0.1795(7) -0.1115(40) 0.076(10) Uani 1 d .
O5B O 0.2698(5) 0.1865(5) -0.2116(24) 0.088(8) Uani 1 d .
C1 C 0.3882(4) 0.1886(4) 0.1670(27) 0.040(5) Uani 1 d U
C2 C 0.3686(5) 0.1922(6) 0.2821(25) 0.057(7) Uani 1 d .
C3 C 0.3492(6) 0.2111(7) 0.2762(26) 0.074(10) Uani 1 d .
C4 C 0.3454(5) 0.2255(5) 0.1563(30) 0.056(7) Uani 1 d U
C5 C 0.3625(5) 0.2187(4) 0.0355(25) 0.040(6) Uani 1 d U
C6 C 0.3840(5) 0.2021(5) 0.0453(22) 0.045(6) Uani 1 d .
C7 C 0.4122(5) 0.2090(5) -0.0061(27) 0.053(7) Uani 1 d .
C8 C 0.4318(6) 0.1984(6) 0.0808(36) 0.070(8) Uani 1 d U
C9 C 0.4183(5) 0.1863(5) 0.1868(28) 0.061(8) Uani 1 d .
C10 C 0.4293(7) 0.1868(6) 0.3037(36) 0.072(8) Uani 1 d U
C11 C 0.4111(6) 0.1926(5) 0.4300(38) 0.073(8) Uani 1 d U
C12 C 0.3830(5) 0.1952(5) 0.4168(24) 0.052(7) Uani 1 d .
C13 C 0.3700(6) 0.2146(5) 0.4878(31) 0.061(7) Uani 1 d U
C14 C 0.3496(5) 0.2246(5) 0.4077(33) 0.060(8) Uani 1 d .
C15 C 0.3453(4) 0.2482(6) 0.4135(27) 0.052(7) Uani 1 d .
C16 C 0.3404(5) 0.2628(5) 0.2942(42) 0.079(12) Uani 1 d .
C17 C 0.3409(4) 0.2506(4) 0.1643(26) 0.046(6) Uani 1 d .
C18 C 0.3565(5) 0.2628(5) 0.0550(28) 0.047(6) Uani 1 d U
C19 C 0.3691(5) 0.2438(6) -0.0155(24) 0.062(9) Uani 1 d .
C20 C 0.3961(6) 0.2480(6) -0.0812(37) 0.074(8) Uani 1 d U
C21 C 0.4151(6) 0.2308(5) -0.0674(33) 0.063(7) Uani 1 d U
C22 C 0.4431(6) 0.2417(8) -0.0488(31) 0.095(13) Uani 1 d .
C23 C 0.4619(5) 0.2313(7) 0.0355(29) 0.070(9) Uani 1 d .
C24 C 0.4569(8) 0.2093(7) 0.0944(39) 0.083(10) Uani 1 d U
C25 C 0.4696(6) 0.2106(7) 0.2304(30) 0.077(10) Uani 1 d .
C26 C 0.4537(6) 0.1977(5) 0.3329(35) 0.069(8) Uani 1 d U
C27 C 0.4531(6) 0.2095(6) 0.4629(35) 0.072(8) Uani 1 d U
C28 C 0.4270(7) 0.2072(6) 0.5220(36) 0.074(9) Uani 1 d U
C29 C 0.4135(6) 0.2242(5) 0.5981(29) 0.054(7) Uani 1 d U
C30 C 0.3832(6) 0.2283(5) 0.5720(32) 0.061(7) Uani 1 d U
C31 C 0.3803(6) 0.2533(5) 0.5780(29) 0.054(7) Uani 1 d U
C32 C 0.3601(5) 0.2631(4) 0.5046(26) 0.046(6) Uani 1 d U
C33 C 0.3659(6) 0.2858(5) 0.4502(35) 0.066(7) Uani 1 d U
C34 C 0.3537(5) 0.2855(7) 0.3029(37) 0.073(9) Uani 1 d .
C35 C 0.3666(6) 0.2955(5) 0.1991(46) 0.080(11) Uani 1 d .
C36 C 0.3682(6) 0.2838(5) 0.0732(30) 0.056(7) Uani 1 d U
C37 C 0.3958(7) 0.2897(6) 0.0092(36) 0.077(9) Uani 1 d U
C38 C 0.4067(7) 0.2712(6) -0.0562(38) 0.080(9) Uani 1 d U
C39 C 0.4364(6) 0.2669(6) -0.0418(34) 0.071(8) Uani 1 d U
C40 C 0.4522(8) 0.2821(6) 0.0496(40) 0.085(9) Uani 1 d U
C41 C 0.4724(6) 0.2697(8) 0.1339(33) 0.088(12) Uani 1 d .
C42 C 0.4771(5) 0.2473(5) 0.1279(27) 0.0506(8) Uani 1 d U
C43 C 0.4811(7) 0.2331(6) 0.2447(36) 0.075(9) Uani 1 d U
C44 C 0.4792(7) 0.2443(10) 0.3686(34) 0.101(15) Uani 1 d .
C45 C 0.4658(7) 0.2325(6) 0.4796(38) 0.083(9) Uani 1 d U
C46 C 0.4529(8) 0.2519(6) 0.5581(39) 0.083(9) Uani 1 d U
C47 C 0.4253(7) 0.2471(6) 0.6057(36) 0.078(9) Uani 1 d U
C48 C 0.4061(7) 0.2654(6) 0.6018(33) 0.071(8) Uani 1 d U
C49 C 0.4109(6) 0.2859(5) 0.5431(31) 0.059(7) Uani 1 d U
C50 C 0.3911(7) 0.2978(6) 0.4696(36) 0.078(10) Uani 1 d .
C51 C 0.4051(7) 0.3083(6) 0.3528(32) 0.074(10) Uani 1 d .
C52 C 0.3934(8) 0.3099(7) 0.2154(51) 0.107(16) Uani 1 d .
C53 C 0.4099(7) 0.3049(6) 0.1071(35) 0.074(10) Uani 1 d .
C54 C 0.4391(6) 0.2994(7) 0.1238(34) 0.077(11) Uani 1 d .
C55 C 0.4509(8) 0.3021(8) 0.2536(38) 0.090(12) Uani 1 d .
C56 C 0.4720(7) 0.2820(7) 0.2579(29) 0.071(10) Uani 1 d .
C57 C 0.4755(6) 0.2700(8) 0.3760(36) 0.080(11) Uani 1 d .
C58 C 0.4590(7) 0.2754(9) 0.4912(35) 0.106(16) Uani 1 d .
C59 C 0.4383(6) 0.2924(7) 0.4842(27) 0.065(9) Uani 1 d .
C60 C 0.4326(7) 0.3056(7) 0.3668(45) 0.088(11) Uani 1 d .
P P 0.23067(14) 0.17255(14) 0.1188(7) 0.053(2) Uani 1 d .
C101 C 0.2124(4) 0.1859(3) -0.0212(20) 0.064(8) Uani 1 d G
C102 C 0.1920(4) 0.1720(3) -0.0793(26) 0.096(12) Uani 1 d G
H102 H 0.1889(7) 0.1563(4) -0.0496(38) 0.116 Uiso 1 calc R
C103 C 0.1761(4) 0.1815(5) -0.1816(27) 0.151(23) Uani 1 d G
H103 H 0.1624(6) 0.1721(7) -0.2205(38) 0.181 Uiso 1 calc R
C104 C 0.1807(5) 0.2049(5) -0.2260(22) 0.099(14) Uani 1 d G
H104 H 0.1701(7) 0.2112(7) -0.2945(29) 0.118 Uiso 1 calc R
C105 C 0.2012(5) 0.2189(4) -0.1680(24) 0.105(14) Uani 1 d G
H105 H 0.2042(8) 0.2345(4) -0.1976(35) 0.126 Uiso 1 calc R
C106 C 0.2170(4) 0.2094(3) -0.0656(22) 0.075(9) Uani 1 d G
H106 H 0.2307(6) 0.2187(4) -0.0268(32) 0.090 Uiso 1 calc R
C201 C 0.2290(4) 0.1933(3) 0.2619(17) 0.053(7) Uani 1 d G
C202 C 0.2257(4) 0.2182(3) 0.2512(17) 0.061(8) Uani 1 d G
H202 H 0.2252(6) 0.2254(4) 0.1678(20) 0.073 Uiso 1 calc R
C203 C 0.2231(4) 0.2322(3) 0.3652(23) 0.080(11) Uani 1 d G
H203 H 0.2209(6) 0.2488(3) 0.3581(33) 0.095 Uiso 1 calc R
C204 C 0.2239(5) 0.2214(5) 0.4899(18) 0.111(15) Uani 1 d G
H204 H 0.2221(7) 0.2308(6) 0.5662(23) 0.133 Uiso 1 calc R
C205 C 0.2272(5) 0.1965(5) 0.5006(16) 0.127(20) Uani 1 d G
H205 H 0.2277(7) 0.1893(7) 0.5840(18) 0.153 Uiso 1 calc R
C206 C 0.2298(4) 0.1825(3) 0.3866(21) 0.096(11) Uani 1 d GU
H206 H 0.2320(7) 0.1658(4) 0.3937(31) 0.115 Uiso 1 calc R
C301 C 0.2073(4) 0.1494(3) 0.1764(22) 0.067(8) Uani 1 d G
C302 C 0.2130(3) 0.1250(4) 0.1923(23) 0.066(8) Uani 1 d G
H302 H 0.2301(4) 0.1189(5) 0.1676(34) 0.079 Uiso 1 calc R
C303 C 0.1933(5) 0.1096(3) 0.2452(26) 0.088(12) Uani 1 d G
H303 H 0.1972(6) 0.0933(3) 0.2558(39) 0.105 Uiso 1 calc R
C304 C 0.1678(4) 0.1187(4) 0.2821(28) 0.112(15) Uani 1 d G
H304 H 0.1546(5) 0.1084(6) 0.3175(39) 0.135 Uiso 1 calc R
C305 C 0.1621(4) 0.1431(5) 0.2662(29) 0.121(14) Uani 1 d GU
H305 H 0.1451(4) 0.1492(6) 0.2910(42) 0.145 Uiso 1 calc R
C306 C 0.1818(4) 0.1585(3) 0.2134(28) 0.107(15) Uani 1 d G
H306 H 0.1780(6) 0.1748(4) 0.2027(41) 0.129 Uiso 1 calc R
C C 0.2796(6) 0.1405(5) 0.2127(31) 0.059(7) Uani 1 d U
N N 0.2794(5) 0.1280(4) 0.3059(28) 0.070(7) Uani 1 d U
C401 C 0.2520(4) 0.1063(6) 0.4850(24) 0.106(16) Uani 1 d G
C402 C 0.2421(6) 0.1262(5) 0.5542(28) 0.108(14) Uani 1 d G
H402 H 0.2524(9) 0.1404(5) 0.5572(42) 0.129 Uiso 1 calc R
C403 C 0.2170(7) 0.1250(6) 0.6189(29) 0.183(32) Uani 1 d G
H403 H 0.2104(10) 0.1383(8) 0.6652(40) 0.219 Uiso 1 calc R
C404 C 0.2017(4) 0.1038(8) 0.6144(32) 0.205(41) Uani 1 d G
H404 H 0.1848(5) 0.1030(12) 0.6577(43) 0.246 Uiso 1 calc R
C405 C 0.2115(6) 0.0839(6) 0.5452(36) 0.134(21) Uani 1 d G
H405 H 0.2013(9) 0.0697(7) 0.5422(51) 0.161 Uiso 1 calc R
C406 C 0.2367(7) 0.0851(5) 0.4805(30) 0.132(19) Uani 1 d G
H406 H 0.2432(10) 0.0718(6) 0.4342(42) 0.158 Uiso 1 calc R
C407 C 0.2791(7) 0.1102(7) 0.4244(45) 0.100(13) Uani 1 d .
H40A H 0.2862(7) 0.0947(7) 0.3942(45) 0.121 Uiso 1 calc R
H40B H 0.2915(7) 0.1162(7) 0.4922(45) 0.121 Uiso 1 calc R

loop_
_atom_type_symbol
_atom_type_description
_atom_type_scat_dispersion_real
_atom_type_scat_dispersion_imag
_atom_type_scat_source
C C 0.0033 0.0016 'International Tables Vol C Tables 4.2.6.8 and 6.1.1.4'
Os Os -1.2165 7.6030 'International Tables Vol C Tables 4.2.6.8 and 6.1.1.4'
O O 0.0106 0.0060 'International Tables Vol C Tables 4.2.6.8 and 6.1.1.4'
N N 0.0061 0.0033 'International Tables Vol C Tables 4.2.6.8 and 6.1.1.4'
P P 0.1023 0.0942 'International Tables Vol C Tables 4.2.6.8 and 6.1.1.4'
H H 0.0000 0.0000 'International Tables Vol C Tables 4.2.6.8 and 6.1.1.4'

loop_
_geom_angle_atom_site_label_1
_geom_angle_atom_site_label_2
_geom_angle_atom_site_label_3
_geom_angle
C1B Os1 C1A 88.8(18)
C1B Os1 C100 108.3(16)
C1A Os1 C100 137.3(14)
C1B Os1 C2 92.5(15)
C1A Os1 C2 107.7(12)
C100 Os1 C2 110.2(10)
C1B Os1 C1 123.6(15)
C1A Os1 C1 83.5(11)
C100 Os1 C1 114.8(9)
C2 Os1 C1 39.6(9)
C1B Os1 Os3 155.8(13)
C1A Os1 Os3 112.9(12)
C100 Os1 Os3 48.4(7)
C2 Os1 Os3 91.0(7)
C1 Os1 Os3 71.8(6)
C1B Os1 Os4 109.3(14)
C1A Os1 Os4 93.2(11)
C100 Os1 Os4 44.5(7)
C2 Os1 Os4 150.3(7)
C1 Os1 Os4 126.9(7)
Os3 Os1 Os4 60.94(5)
C1B Os1 Os2 97.9(13)
C1A Os1 Os2 173.0(11)
C100 Os1 Os2 42.1(7)
C2 Os1 Os2 70.1(7)
C1 Os1 Os2 91.0(5)
Os3 Os1 Os2 60.96(4)
Os4 Os1 Os2 86.62(5)
C2A Os2 C2B 102.2(12)
C2A Os2 C100 116.9(12)
C2B Os2 C100 121.8(13)
C2A Os2 C3 113.5(13)
C2B Os2 C3 79.8(12)
C100 Os2 C3 116.7(12)
C2A Os2 C4 83.9(10)
C2B Os2 C4 108.3(13)
C100 Os2 C4 116.8(11)
C3 Os2 C4 37.3(11)
C2A Os2 Os3 100.2(8)
C2B Os2 Os3 157.5(9)
C100 Os2 Os3 47.1(8)
C3 Os2 Os3 89.1(7)
C4 Os2 Os3 71.7(7)
C2A Os2 Os1 158.1(8)
C2B Os2 Os1 99.7(9)
C100 Os2 Os1 48.3(8)
C3 Os2 Os1 71.2(10)
C4 Os2 Os1 90.0(7)
Os3 Os2 Os1 57.97(4)
C2A Os2 Os5 87.8(8)
C2B Os2 Os5 97.2(10)
C100 Os2 Os5 47.3(8)
C3 Os2 Os5 158.7(10)
C4 Os2 Os5 154.3(7)
Os3 Os2 Os5 86.02(4)
Os1 Os2 Os5 88.75(5)
C3A Os3 C3B 88.9(14)
C3A Os3 C100 134.2(12)
C3B Os3 C100 108.6(11)
C3A Os3 C5 108.5(12)
C3B Os3 C5 90.4(10)
C100 Os3 C5 113.1(10)
C3A Os3 C6 85.8(12)
C3B Os3 C6 119.5(11)
C100 Os3 C6 117.4(10)
C5 Os3 C6 37.0(9)
C3A Os3 Os1 112.3(11)
C3B Os3 Os1 156.7(8)
C100 Os3 Os1 49.7(7)
C5 Os3 Os1 91.7(6)
C6 Os3 Os1 73.5(6)
C3A Os3 Os4 90.0(10)
C3B Os3 Os4 112.1(8)
C100 Os3 Os4 44.4(7)
C5 Os3 Os4 151.5(7)
C6 Os3 Os4 128.1(7)
Os1 Os3 Os4 60.62(4)
C3A Os3 Os2 173.4(11)
C3B Os3 Os2 97.7(9)
C100 Os3 Os2 42.2(7)
C5 Os3 Os2 72.8(6)
C6 Os3 Os2 91.9(6)
Os1 Os3 Os2 61.07(4)
Os4 Os3 Os2 86.51(4)
C4B Os4 C4A 88.9(15)
C4B Os4 C4C 97.5(23)
C4A Os4 C4C 92.2(20)
C4B Os4 C100 117.8(15)
C4A Os4 C100 133.7(11)
C4C Os4 C100 118.2(20)
C4B Os4 Os1 158.7(13)
C4A Os4 Os1 92.8(8)
C4C Os4 Os1 103.6(19)
C100 Os4 Os1 48.8(8)
C4B Os4 Os3 100.3(13)
C4A Os4 Os3 93.6(8)
C4C Os4 Os3 161.3(19)
C100 Os4 Os3 47.4(8)
Os1 Os4 Os3 58.44(4)
C4B Os4 Os5 89.2(13)
C4A Os4 Os5 177.8(8)
C4C Os4 Os5 89.2(18)
C100 Os4 Os5 46.6(7)
Os1 Os4 Os5 88.57(5)
Os3 Os4 Os5 85.63(5)
C5A Os5 C 93.1(15)
C5A Os5 C5B 89.2(16)
C Os5 C5B 177.6(13)
C5A Os5 C100 126.1(13)
C Os5 C100 88.4(11)
C5B Os5 C100 90.4(11)
C5A Os5 P 89.5(11)
C Os5 P 91.8(8)
C5B Os5 P 88.0(9)
C100 Os5 P 144.3(7)
C5A Os5 Os2 166.8(11)
C Os5 Os2 88.5(8)
C5B Os5 Os2 89.3(9)
C100 Os5 Os2 40.8(7)
P Os5 Os2 103.5(2)
C5A Os5 Os4 84.2(11)
C Os5 Os4 88.0(8)
C5B Os5 Os4 92.6(9)
C100 Os5 Os4 42.0(7)
P Os5 Os4 173.7(2)
Os2 Os5 Os4 82.80(4)
Os2 C100 Os4 176.2(15)
Os2 C100 Os3 90.7(10)
Os4 C100 Os3 88.2(11)
Os2 C100 Os1 89.6(11)
Os4 C100 Os1 86.7(10)
Os3 C100 Os1 81.8(9)
Os2 C100 Os5 91.9(11)
Os4 C100 Os5 91.4(10)
Os3 C100 Os5 136.6(14)
Os1 C100 Os5 141.5(14)
O1A C1A Os1 176.1(41)
O1B C1B Os1 172.4(39)
O2A C2A Os2 176.3(23)
O2B C2B Os2 170.4(31)
O3A C3A Os3 177.0(33)
O3B C3B Os3 172.6(24)
O4A C4A Os4 173.0(27)
O4B C4B Os4 173.4(43)
O4C C4C Os4 174.4(55)
O5A C5A Os5 173.2(34)
O5B C5B Os5 166.4(34)
C6 C1 C9 107.1(21)
C6 C1 C2 119.4(21)
C9 C1 C2 122.1(23)
C6 C1 Os1 107.6(15)
C9 C1 Os1 129.2(17)
C2 C1 Os1 67.3(14)
C3 C2 C1 119.2(24)
C3 C2 C12 105.4(23)
C1 C2 C12 113.5(20)
C3 C2 Os1 113.0(19)
C1 C2 Os1 73.1(14)
C12 C2 Os1 130.7(21)
C2 C3 C4 121.7(25)
C2 C3 C14 108.6(24)
C4 C3 C14 116.8(29)
C2 C3 Os2 105.6(21)
C4 C3 Os2 72.8(15)
C14 C3 Os2 128.4(19)
C17 C4 C3 120.8(26)
C17 C4 C5 111.9(23)
C3 C4 C5 117.1(23)
C17 C4 Os2 126.7(18)
C3 C4 Os2 69.9(15)
C5 C4 Os2 104.1(16)
C6 C5 C19 118.0(21)
C6 C5 C4 121.2(22)
C19 C5 C4 99.3(20)
C6 C5 Os3 74.2(13)
C19 C5 Os3 133.9(17)
C4 C5 Os3 111.4(16)
C5 C6 C1 120.3(21)
C5 C6 C7 119.1(22)
C1 C6 C7 107.0(22)
C5 C6 Os3 68.8(13)
C1 C6 Os3 107.2(14)
C7 C6 Os3 131.4(16)
C21 C7 C8 125.2(26)
C21 C7 C6 118.2(25)
C8 C7 C6 107.1(24)
C24 C8 C9 123.1(32)
C24 C8 C7 118.6(30)
C9 C8 C7 110.1(25)
C10 C9 C8 118.8(29)
C10 C9 C1 121.9(27)
C8 C9 C1 108.5(23)
C9 C10 C26 124.4(33)
C9 C10 C11 120.3(28)
C26 C10 C11 103.0(29)
C12 C11 C28 122.0(30)
C12 C11 C10 119.8(29)
C28 C11 C10 109.2(27)
C11 C12 C13 117.8(27)
C11 C12 C2 121.9(25)
C13 C12 C2 108.4(22)
C30 C13 C14 119.8(27)
C30 C13 C12 122.6(28)
C14 C13 C12 108.9(25)
C15 C14 C13 118.5(27)
C15 C14 C3 121.5(30)
C13 C14 C3 108.6(24)
C14 C15 C32 121.2(25)
C14 C15 C16 122.3(26)
C32 C15 C16 106.9(25)
C34 C16 C15 111.2(29)
C34 C16 C17 117.1(35)
C15 C16 C17 117.9(22)
C4 C17 C16 120.6(26)
C4 C17 C18 109.0(21)
C16 C17 C18 116.8(24)
C36 C18 C19 122.8(25)
C36 C18 C17 121.4(26)
C19 C18 C17 104.6(21)
C18 C19 C20 119.5(26)
C18 C19 C5 114.9(22)
C20 C19 C5 118.7(27)
C21 C20 C38 112.3(29)
C21 C20 C19 117.1(30)
C38 C20 C19 112.7(29)
C20 C21 C7 127.4(28)
C20 C21 C22 110.7(29)
C7 C21 C22 113.2(28)
C23 C22 C39 122.0(34)
C23 C22 C21 120.7(33)
C39 C22 C21 101.1(27)
C24 C23 C22 121.4(31)
C24 C23 C42 110.3(28)
C22 C23 C42 117.8(34)
C8 C24 C23 120.2(33)
C8 C24 C25 118.6(34)
C23 C24 C25 106.2(31)
C43 C25 C26 125.4(30)
C43 C25 C24 107.8(33)
C26 C25 C24 113.5(28)
C10 C26 C27 111.7(30)
C10 C26 C25 121.4(30)
C27 C26 C25 115.0(27)
C28 C27 C45 114.9(30)
C28 C27 C26 110.9(29)
C45 C27 C26 119.6(30)
C29 C28 C27 127.1(30)
C29 C28 C11 118.8(29)
C27 C28 C11 105.1(30)
C28 C29 C47 117.0(28)
C28 C29 C30 118.0(27)
C47 C29 C30 106.0(25)
C13 C30 C31 123.9(29)
C13 C30 C29 120.3(27)
C31 C30 C29 103.7(24)
C32 C31 C30 116.6(26)
C32 C31 C48 122.8(26)
C30 C31 C48 112.5(25)
C31 C32 C33 115.3(25)
C31 C32 C15 119.4(24)
C33 C32 C15 111.7(26)
C32 C33 C50 123.0(29)
C32 C33 C34 106.1(26)
C50 C33 C34 117.3(28)
C35 C34 C16 122.3(36)
C35 C34 C33 122.9(28)
C16 C34 C33 103.8(32)
C34 C35 C36 122.0(30)
C34 C35 C52 122.0(37)
C36 C35 C52 106.4(35)
C18 C36 C35 120.3(28)
C18 C36 C37 121.0(27)
C35 C36 C37 109.0(27)
C38 C37 C53 126.2(34)
C38 C37 C36 113.4(29)
C53 C37 C36 104.6(28)
C37 C38 C20 130.3(34)
C37 C38 C39 117.9(32)
C20 C38 C39 103.2(27)
C22 C39 C40 118.1(30)
C22 C39 C38 112.0(27)
C40 C39 C38 119.0(30)
C54 C40 C39 119.8(32)
C54 C40 C41 108.9(34)
C39 C40 C41 116.5(31)
C42 C41 C56 121.0(35)
C42 C41 C40 123.5(33)
C56 C41 C40 105.9(37)
C41 C42 C43 121.9(30)
C41 C42 C23 121.9(29)
C43 C42 C23 104.7(27)
C25 C43 C44 118.1(35)
C25 C43 C42 111.0(31)
C44 C43 C42 118.5(32)
C43 C44 C57 119.8(37)
C43 C44 C45 121.1(41)
C57 C44 C45 110.5(33)
C27 C45 C44 120.6(35)
C27 C45 C46 121.9(33)
C44 C45 C46 106.1(33)
C47 C46 C45 116.2(31)
C47 C46 C58 119.4(32)
C45 C46 C58 107.9(33)
C48 C47 C29 112.6(30)
C48 C47 C46 119.2(30)
C29 C47 C46 121.9(30)
C49 C48 C47 122.0(31)
C49 C48 C31 119.1(29)
C47 C48 C31 104.8(27)
C48 C49 C50 122.1(29)
C48 C49 C59 123.3(29)
C50 C49 C59 107.1(27)
C49 C50 C33 117.4(28)
C49 C50 C51 106.9(29)
C33 C50 C51 118.6(32)
C60 C51 C50 109.3(33)
C60 C51 C52 118.6(37)
C50 C51 C52 125.5(29)
C53 C52 C51 119.6(36)
C53 C52 C35 107.9(34)
C51 C52 C35 113.0(36)
C52 C53 C37 111.8(28)
C52 C53 C54 121.2(34)
C37 C53 C54 114.2(31)
C40 C54 C55 112.5(35)
C40 C54 C53 122.5(33)
C55 C54 C53 118.1(33)
C54 C55 C60 118.4(31)
C54 C55 C56 102.7(35)
C60 C55 C56 119.4(32)
C57 C56 C41 121.8(35)
C57 C56 C55 117.6(31)
C41 C56 C55 109.6(32)
C56 C57 C44 116.8(32)
C56 C57 C58 121.9(36)
C44 C57 C58 108.6(38)
C59 C58 C57 120.5(37)
C59 C58 C46 118.1(30)
C57 C58 C46 106.9(39)
C58 C59 C60 122.5(30)
C58 C59 C49 117.6(31)
C60 C59 C49 106.1(27)
C51 C60 C59 109.7(33)
C51 C60 C55 122.7(38)
C59 C60 C55 117.4(33)
C301 P C101 103.1(9)
C301 P C201 99.4(10)
C101 P C201 109.1(10)
C301 P Os5 116.0(7)
C101 P Os5 110.9(8)
C201 P Os5 116.9(7)
C102 C101 C106 120.0
C102 C101 P 116.7(11)
C106 C101 P 123.2(11)
C101 C102 C103 120.0
C102 C103 C104 120.0
C105 C104 C103 120.0
C104 C105 C106 120.0
C105 C106 C101 120.0
C202 C201 C206 120.0
C202 C201 P 124.2(11)
C206 C201 P 115.7(11)
C201 C202 C203 120.0
C204 C203 C202 120.0
C203 C204 C205 120.0
C206 C205 C204 120.0
C205 C206 C201 120.0
C302 C301 C306 120.0
C302 C301 P 126.7(12)
C306 C301 P 113.2(12)
C301 C302 C303 120.0
C304 C303 C302 120.0
C303 C304 C305 120.0
C304 C305 C306 120.0
C305 C306 C301 120.0
N C Os5 172.0(26)
C N C407 177.0(32)
C402 C401 C406 120.0
C402 C401 C407 113.6(29)
C406 C401 C407 126.4(29)
C401 C402 C403 120.0
C404 C403 C402 120.0
C403 C404 C405 120.0
C406 C405 C404 120.0
C405 C406 C401 120.0
C401 C407 N 114.7(26)

loop_
_geom_bond_atom_site_label_1
_geom_bond_atom_site_label_2
_geom_bond_distance
Os1 C1B 1.91(5)
Os1 C1A 1.98(5)
Os1 C100 2.15(3)
Os1 C2 2.19(3)
Os1 C1 2.27(2)
Os1 Os3 2.793(2)
Os1 Os4 2.857(2)
Os1 Os2 2.884(2)
Os2 C2A 1.88(4)
Os2 C2B 1.89(3)
Os2 C100 1.93(3)
Os2 C3 2.26(3)
Os2 C4 2.30(3)
Os2 Os3 2.8806(14)
Os2 Os5 2.959(2)
Os3 C3A 1.87(4)
Os3 C3B 1.87(3)
Os3 C100 2.11(3)
Os3 C5 2.17(2)
Os3 C6 2.24(2)
Os3 Os4 2.865(2)
Os4 C4B 1.87(5)
Os4 C4A 1.902(9)
Os4 C4C 1.909(10)
Os4 C100 2.00(3)
Os4 Os5 2.995(2)
Os5 C5A 1.908(10)
Os5 C 1.92(3)
Os5 C5B 2.01(4)
Os5 C100 2.18(3)
Os5 P 2.402(7)
C1A O1A 1.08(5)
C1B O1B 1.16(5)
C2A O2A 1.16(4)
C2B O2B 1.12(4)
C3A O3A 1.17(4)
C3B O3B 1.17(3)
C4A O4A 1.102(9)
C4B O4B 1.24(6)
C4C O4C 1.111(10)
C5A O5A 1.109(10)
C5B O5B 1.08(4)
C1 C6 1.45(4)
C1 C9 1.49(3)
C1 C2 1.51(4)
C2 C3 1.41(4)
C2 C12 1.54(4)
C3 C4 1.46(4)
C3 C14 1.52(4)
C4 C17 1.41(3)
C4 C5 1.52(4)
C5 C6 1.40(4)
C5 C19 1.51(4)
C6 C7 1.52(3)
C7 C21 1.36(4)
C7 C8 1.42(4)
C8 C24 1.37(5)
C8 C9 1.42(4)
C9 C10 1.29(4)
C10 C26 1.37(4)
C10 C11 1.58(5)
C11 C12 1.38(4)
C11 C28 1.45(5)
C12 C13 1.44(4)
C13 C30 1.31(4)
C13 C14 1.39(4)
C14 C15 1.33(4)
C15 C32 1.43(4)
C15 C16 1.47(5)
C16 C34 1.41(4)
C16 C17 1.47(4)
C17 C18 1.50(4)
C18 C36 1.31(4)
C18 C19 1.41(4)
C19 C20 1.49(4)
C20 C21 1.33(4)
C20 C38 1.41(4)
C21 C22 1.50(4)
C22 C23 1.38(5)
C22 C39 1.43(5)
C23 C24 1.37(5)
C23 C42 1.48(4)
C24 C25 1.50(5)
C25 C43 1.37(5)
C25 C26 1.47(5)
C26 C27 1.46(5)
C27 C28 1.41(4)
C27 C45 1.43(5)
C28 C29 1.38(4)
C29 C47 1.40(4)
C29 C30 1.52(4)
C30 C31 1.39(4)
C31 C32 1.34(4)
C31 C48 1.44(4)
C32 C33 1.40(4)
C33 C50 1.41(4)
C33 C34 1.60(5)
C34 C35 1.34(5)
C35 C36 1.42(5)
C35 C52 1.54(4)
C36 C37 1.53(4)
C37 C38 1.33(4)
C37 C53 1.47(5)
C38 C39 1.48(4)
C39 C40 1.47(5)
C40 C54 1.37(5)
C40 C41 1.47(5)
C41 C42 1.26(5)
C41 C56 1.42(5)
C42 C43 1.43(4)
C43 C44 1.40(5)
C44 C57 1.43(6)
C44 C45 1.45(5)
C45 C46 1.47(5)
C46 C47 1.45(5)
C46 C58 1.50(5)
C47 C48 1.38(4)
C48 C49 1.30(4)
C49 C50 1.38(5)
C49 C59 1.51(4)
C50 C51 1.48(5)
C51 C60 1.36(5)
C51 C52 1.50(5)
C52 C53 1.38(6)
C53 C54 1.47(5)
C54 C55 1.44(5)
C55 C60 1.46(6)
C55 C56 1.52(6)
C56 C57 1.37(5)
C57 C58 1.44(5)
C58 C59 1.38(5)
C59 C60 1.42(5)
P C301 1.81(2)
P C101 1.82(2)
P C201 1.84(2)
C101 C102 1.39
C101 C106 1.39
C102 C103 1.39
C103 C104 1.39
C104 C105 1.39
C105 C106 1.39
C201 C202 1.39
C201 C206 1.39
C202 C203 1.39
C203 C204 1.39
C204 C205 1.39
C205 C206 1.39
C301 C302 1.39
C301 C306 1.39
C302 C303 1.39
C303 C304 1.39
C304 C305 1.39
C305 C306 1.39
C N 1.17(3)
N C407 1.55(4)
C401 C402 1.39
C401 C406 1.39
C401 C407 1.47(4)
C402 C403 1.39
C403 C404 1.39
C404 C405 1.39
C405 C406 1.39
